data_4022234
loop_
_publ_author_name
'Jye-Shane Yang'
'Chia-Peng Liu'
'Bor-Ching Lin'
'Chih-Wei Tu'
'Gene-Hsiang Lee'

_publ_section_title
;
 Solid-State Molecular Folding and Supramolecular Structures
 of Triptycene-Derived Secondary Dicarboxamides
;
_journal_name_full 'Journal of Organic Chemistry'
_journal_page_first 7343
_journal_page_last 7354
_journal_paper_doi 10.1021/jo025758a
_journal_volume 67
_journal_year 2002
_chemical_formula_sum 'C40 H34 N2 O7 S'
_chemical_formula_weight 686.75
_chemical_name_systematic
; 
 ? 
;
_space_group_IT_number 2
_symmetry_cell_setting triclinic
_symmetry_space_group_name_Hall '-P 1'
_symmetry_space_group_name_H-M 'P -1'
_atom_sites_solution_hydrogens geom
_atom_sites_solution_primary direct
_atom_sites_solution_secondary difmap
_audit_creation_method SHELXL-97
_cell_angle_alpha 66.3144(9)
_cell_angle_beta 70.7873(9)
_cell_angle_gamma 82.9391(8)
_cell_formula_units_Z 2
_cell_length_a 10.6203(2)
_cell_length_b 12.3719(2)
_cell_length_c 15.0349(3)
_cell_measurement_reflns_used 35799
_cell_measurement_temperature 150(1)
_cell_measurement_theta_max 27.50
_cell_measurement_theta_min 2.70
_cell_volume 1708.22(5)
_computing_cell_refinement DENZO-SMN
_computing_data_collection 'NONIUS COLLECT'
_computing_data_reduction DENZO-SMN
_computing_molecular_graphics SHELXTL
_computing_publication_material SHELXTL
_computing_structure_refinement 'SHELXL-97 (Sheldrick, 1997)'
_computing_structure_solution 'SHELXS-97 (Sheldrick, 1990)'
_diffrn_ambient_temperature 150(1)
_diffrn_measured_fraction_theta_full 0.997
_diffrn_measured_fraction_theta_max 0.997
_diffrn_measurement_device_type 'NONIUS KappaCCD'
_diffrn_measurement_method 'phi ans omega scans'
_diffrn_radiation_monochromator graphite
_diffrn_radiation_source 'fine-focus sealed tube'
_diffrn_radiation_type MoK\a
_diffrn_radiation_wavelength 0.71073
_diffrn_reflns_av_R_equivalents 0.0511
_diffrn_reflns_av_sigmaI/netI 0.0405
_diffrn_reflns_limit_h_max 13
_diffrn_reflns_limit_h_min -13
_diffrn_reflns_limit_k_max 16
_diffrn_reflns_limit_k_min -16
_diffrn_reflns_limit_l_max 17
_diffrn_reflns_limit_l_min -19
_diffrn_reflns_number 35799
_diffrn_reflns_theta_full 27.50
_diffrn_reflns_theta_max 27.50
_diffrn_reflns_theta_min 2.70
_diffrn_standards_decay_% 0
_exptl_absorpt_coefficient_mu 0.150
_exptl_absorpt_correction_T_max 0.987
_exptl_absorpt_correction_T_min 0.906
_exptl_absorpt_correction_type multi-scan
_exptl_crystal_colour colorless
_exptl_crystal_density_diffrn 1.335
_exptl_crystal_density_meas ?
_exptl_crystal_density_method 'not measured'
_exptl_crystal_description block
_exptl_crystal_F_000 720
_exptl_crystal_size_max 0.38
_exptl_crystal_size_mid 0.25
_exptl_crystal_size_min 0.20
_refine_diff_density_max 1.174
_refine_diff_density_min -1.034
_refine_diff_density_rms 0.070
_refine_ls_extinction_coef 0.035(8)
_refine_ls_extinction_expression Fc^*^=kFc[1+0.001xFc^2^\l^3^/sin(2\q)]^-1/4^
_refine_ls_extinction_method SHELXL
_refine_ls_goodness_of_fit_ref 1.050
_refine_ls_hydrogen_treatment mixed
_refine_ls_matrix_type full
_refine_ls_number_parameters 460
_refine_ls_number_reflns 7824
_refine_ls_number_restraints 3
_refine_ls_restrained_S_all 1.318
_refine_ls_R_factor_all 0.1009
_refine_ls_R_factor_gt 0.0772
_refine_ls_shift/su_max 0.002
_refine_ls_shift/su_mean 0.000
_refine_ls_structure_factor_coef Fsqd
_refine_ls_weighting_details 'calc w=1/[\s^2^(Fo^2^)+(0.1117P)^2^+1.7470P] where P=(Fo^2^+2Fc^2^)/3'
_refine_ls_weighting_scheme calc
_refine_ls_wR_factor_gt 0.2047
_refine_ls_wR_factor_ref 0.2298
_reflns_number_gt 5802
_reflns_number_total 7824
_reflns_threshold_expression >2sigma(I)
_cod_data_source_file jo025758a-3_s2_5.cif
_cod_data_source_block 4
_cod_depositor_comments
;
The following automatic conversions were performed:
'_symmetry_cell_setting' value 'Triclinic' changed to 'triclinic'
according to '/home/saulius/struct/CIF-dictionaries/cif_core.dic'
dictionary named 'cif_core.dic' version 2.4.1 from 2010-06-29.

Automatic conversion script
Id: cif_fix_enum 1527 2010-12-29 10:47:43Z saulius 

The following automatic conversions were performed:

'_exptl_crystal_density_meas' value 'not_measured' was changed to '?'
- the value is perceived as not measured.

Automatic conversion script
Id: cif_fix_values 3008 2015-01-20 13:52:24Z robertas 
;
_cod_database_code 4022234

loop_
_symmetry_equiv_pos_as_xyz
'x, y, z'
'-x, -y, -z'

loop_
_atom_site_label
_atom_site_type_symbol
_atom_site_fract_x
_atom_site_fract_y
_atom_site_fract_z
_atom_site_U_iso_or_equiv
_atom_site_adp_type
_atom_site_occupancy
_atom_site_symmetry_multiplicity
_atom_site_calc_flag
_atom_site_refinement_flags
_atom_site_disorder_assembly
_atom_site_disorder_group
O1 O -0.4396(2) -0.35372(19) 0.76498(18) 0.0389(6) Uani 1 1 d . . .
O2 O -0.5286(3) -0.3772(2) 0.6571(2) 0.0532(7) Uani 1 1 d . . .
O3 O -0.7231(2) -0.7428(2) 1.08720(16) 0.0374(5) Uani 1 1 d . . .
O4 O -0.7568(3) -0.8119(2) 0.97865(18) 0.0470(6) Uani 1 1 d . . .
O5 O -0.2938(3) 0.1662(2) 0.25253(19) 0.0524(7) Uani 1 1 d . . .
O6 O -0.9556(3) -1.1939(2) 1.53406(19) 0.0504(7) Uani 1 1 d . . .
N1 N -0.2300(3) 0.1266(2) 0.3930(2) 0.0377(6) Uani 1 1 d . . .
H1A H -0.1861 0.1573 0.4180 0.045 Uiso 1 1 calc R . .
N2 N -1.0257(3) -1.2166(2) 1.4150(2) 0.0397(7) Uani 1 1 d . . .
H2A H -1.0729 -1.2623 1.4055 0.048 Uiso 1 1 calc R . .
C1 C -0.5105(3) -0.4542(3) 0.8442(2) 0.0348(7) Uani 1 1 d . . .
C2 C -0.6334(4) -0.4380(3) 0.9075(3) 0.0397(7) Uani 1 1 d . . .
H2B H -0.6690 -0.3610 0.8962 0.048 Uiso 1 1 calc R . .
C3 C -0.7038(3) -0.5353(3) 0.9872(3) 0.0393(7) Uani 1 1 d . . .
H3A H -0.7885 -0.5256 1.0307 0.047 Uiso 1 1 calc R . .
C4 C -0.6500(3) -0.6467(3) 1.0031(2) 0.0350(7) Uani 1 1 d . . .
C5 C -0.5261(3) -0.6624(3) 0.9420(2) 0.0319(6) Uani 1 1 d . . .
C6 C -0.4557(3) -0.5646(3) 0.8604(2) 0.0313(6) Uani 1 1 d . . .
C7 C -0.3228(3) -0.5962(3) 0.7978(2) 0.0344(7) Uani 1 1 d . . .
H7A H -0.2732 -0.5260 0.7393 0.041 Uiso 1 1 calc R . .
C8 C -0.2457(3) -0.6620(3) 0.8736(2) 0.0367(7) Uani 1 1 d . . .
C9 C -0.1197(4) -0.6349(4) 0.8663(3) 0.0446(8) Uani 1 1 d . . .
H9A H -0.0719 -0.5688 0.8104 0.053 Uiso 1 1 calc R . .
C10 C -0.0633(4) -0.7063(4) 0.9425(3) 0.0532(10) Uani 1 1 d . . .
H10A H 0.0234 -0.6884 0.9383 0.064 Uiso 1 1 calc R . .
C11 C -0.1330(4) -0.8025(4) 1.0238(3) 0.0528(10) Uani 1 1 d . . .
H11A H -0.0937 -0.8504 1.0750 0.063 Uiso 1 1 calc R . .
C12 C -0.2602(4) -0.8298(3) 1.0312(3) 0.0447(8) Uani 1 1 d . . .
H12A H -0.3081 -0.8956 1.0874 0.054 Uiso 1 1 calc R . .
C13 C -0.3161(3) -0.7605(3) 0.9560(2) 0.0367(7) Uani 1 1 d . . .
C14 C -0.4520(3) -0.7780(3) 0.9497(2) 0.0346(7) Uani 1 1 d . . .
H14A H -0.5020 -0.8480 1.0082 0.041 Uiso 1 1 calc R . .
C15 C -0.4245(3) -0.7864(3) 0.8466(2) 0.0349(7) Uani 1 1 d . . .
C16 C -0.4598(4) -0.8783(3) 0.8297(3) 0.0425(8) Uani 1 1 d . . .
H16A H -0.5086 -0.9442 0.8851 0.051 Uiso 1 1 calc R . .
C17 C -0.4231(4) -0.8734(3) 0.7303(3) 0.0484(9) Uani 1 1 d . . .
H17A H -0.4461 -0.9368 0.7181 0.058 Uiso 1 1 calc R . .
C18 C -0.3534(4) -0.7770(4) 0.6495(3) 0.0491(9) Uani 1 1 d . . .
H18A H -0.3297 -0.7742 0.5819 0.059 Uiso 1 1 calc R . .
C19 C -0.3175(4) -0.6839(3) 0.6662(3) 0.0418(8) Uani 1 1 d . . .
H19A H -0.2685 -0.6181 0.6106 0.050 Uiso 1 1 calc R . .
C20 C -0.3543(3) -0.6884(3) 0.7648(2) 0.0341(7) Uani 1 1 d . . .
C21 C -0.7734(3) -0.8213(3) 1.0646(2) 0.0363(7) Uani 1 1 d . . .
C22 C -0.8461(3) -0.9194(3) 1.1578(2) 0.0339(7) Uani 1 1 d . . .
C23 C -0.8871(3) -0.9142(3) 1.2540(2) 0.0349(7) Uani 1 1 d . . .
H23A H -0.8722 -0.8442 1.2609 0.042 Uiso 1 1 calc R . .
C24 C -0.9497(3) -1.0107(3) 1.3398(2) 0.0361(7) Uani 1 1 d . . .
H24A H -0.9795 -1.0061 1.4051 0.043 Uiso 1 1 calc R . .
C25 C -0.9687(3) -1.1139(3) 1.3301(2) 0.0358(7) Uani 1 1 d . . .
C26 C -0.9324(4) -1.1176(3) 1.2340(3) 0.0399(7) Uani 1 1 d . . .
H26A H -0.9489 -1.1871 1.2271 0.048 Uiso 1 1 calc R . .
C27 C -0.8725(4) -1.0209(3) 1.1485(3) 0.0390(7) Uani 1 1 d . . .
H27A H -0.8492 -1.0238 1.0828 0.047 Uiso 1 1 calc R . .
C28 C -1.0147(4) -1.2515(3) 1.5096(3) 0.0413(8) Uani 1 1 d . . .
C29 C -1.0779(5) -1.3688(4) 1.5844(3) 0.0538(10) Uani 1 1 d . . .
H29A H -1.0633 -1.3874 1.6500 0.081 Uiso 1 1 calc R . .
H29B H -1.0378 -1.4301 1.5583 0.081 Uiso 1 1 calc R . .
H29C H -1.1739 -1.3656 1.5937 0.081 Uiso 1 1 calc R . .
C30 C -0.4633(3) -0.3187(3) 0.6736(2) 0.0368(7) Uani 1 1 d . . .
C31 C -0.4004(3) -0.2034(3) 0.6005(2) 0.0336(7) Uani 1 1 d . . .
C32 C -0.4104(4) -0.1592(3) 0.5022(3) 0.0384(7) Uani 1 1 d . . .
H32A H -0.4555 -0.2045 0.4836 0.046 Uiso 1 1 calc R . .
C33 C -0.3558(4) -0.0503(3) 0.4308(2) 0.0377(7) Uani 1 1 d . . .
H33A H -0.3629 -0.0213 0.3638 0.045 Uiso 1 1 calc R . .
C34 C -0.2902(3) 0.0159(3) 0.4588(2) 0.0330(6) Uani 1 1 d . . .
C35 C -0.2812(3) -0.0282(3) 0.5578(2) 0.0364(7) Uani 1 1 d . . .
H35A H -0.2368 0.0170 0.5770 0.044 Uiso 1 1 calc R . .
C36 C -0.3363(3) -0.1366(3) 0.6280(2) 0.0363(7) Uani 1 1 d . . .
H36A H -0.3302 -0.1654 0.6953 0.044 Uiso 1 1 calc R . .
C37 C -0.2307(4) 0.1929(3) 0.2953(3) 0.0402(8) Uani 1 1 d . . .
C38 C -0.1472(4) 0.3046(3) 0.2442(3) 0.0497(9) Uani 1 1 d . . .
H38A H -0.1521 0.3468 0.1746 0.075 Uiso 1 1 calc R . .
H38B H -0.0543 0.2843 0.2417 0.075 Uiso 1 1 calc R . .
H38C H -0.1810 0.3550 0.2831 0.075 Uiso 1 1 calc R . .
O7 O -1.1477(5) -1.3812(4) 1.3794(3) 0.0933(13) Uani 1 1 d D . .
S1 S -1.2839(2) -1.3255(2) 1.34631(19) 0.0687(9) Uani 0.550(4) 1 d P A 1
C39 C -1.299(7) -1.345(6) 1.240(5) 0.51(4) Uiso 0.550(4) 1 d PD A 1
H39A H -1.3311 -1.4255 1.2620 0.770 Uiso 0.550(4) 1 calc PR A 1
H39B H -1.2112 -1.3335 1.1882 0.770 Uiso 0.550(4) 1 calc PR A 1
H39C H -1.3616 -1.2880 1.2121 0.770 Uiso 0.550(4) 1 calc PR A 1
C40 C -1.2310(11) -1.1914(9) 1.2367(8) 0.077(3) Uiso 0.550(4) 1 d P A 1
H40A H -1.2067 -1.1329 1.2571 0.116 Uiso 0.550(4) 1 calc PR A 1
H40B H -1.3039 -1.1609 1.2070 0.116 Uiso 0.550(4) 1 calc PR A 1
H40C H -1.1536 -1.2069 1.1861 0.116 Uiso 0.550(4) 1 calc PR A 1
S1' S -1.2187(4) -1.4150(5) 1.3340(5) 0.143(3) Uani 0.450(4) 1 d PD A 2
C39' C -1.3805(11) -1.4606(11) 1.4321(9) 0.075(3) Uiso 0.450(4) 1 d PD A 2
H39D H -1.3689 -1.4883 1.4998 0.112 Uiso 0.450(4) 1 calc PR A 2
H39E H -1.4181 -1.5245 1.4255 0.112 Uiso 0.450(4) 1 calc PR A 2
H39F H -1.4411 -1.3933 1.4234 0.112 Uiso 0.450(4) 1 calc PR A 2
C40' C -1.2981(8) -1.3853(8) 1.2587(6) 0.0432(18) Uiso 0.450(4) 1 d PD A 2
H40D H -1.2373 -1.3543 1.1887 0.065 Uiso 0.450(4) 1 calc PR A 2
H40E H -1.3650 -1.3257 1.2687 0.065 Uiso 0.450(4) 1 calc PR A 2
H40F H -1.3427 -1.4568 1.2704 0.065 Uiso 0.450(4) 1 calc PR A 2

loop_
_atom_site_aniso_label
_atom_site_aniso_U_11
_atom_site_aniso_U_22
_atom_site_aniso_U_33
_atom_site_aniso_U_23
_atom_site_aniso_U_13
_atom_site_aniso_U_12
O1 0.0511(14) 0.0239(10) 0.0382(12) -0.0031(9) -0.0189(10) -0.0038(9)
O2 0.078(2) 0.0393(14) 0.0438(14) -0.0118(11) -0.0197(13) -0.0185(13)
O3 0.0421(12) 0.0328(11) 0.0284(11) -0.0074(9) -0.0034(9) -0.0054(9)
O4 0.0520(15) 0.0537(15) 0.0296(12) -0.0098(11) -0.0101(11) -0.0091(12)
O5 0.0692(18) 0.0497(15) 0.0349(13) -0.0072(11) -0.0200(12) -0.0088(13)
O6 0.0617(17) 0.0475(15) 0.0399(13) -0.0070(11) -0.0180(12) -0.0203(12)
N1 0.0481(16) 0.0308(14) 0.0312(13) -0.0081(11) -0.0117(12) -0.0040(11)
N2 0.0428(15) 0.0370(15) 0.0352(14) -0.0082(12) -0.0098(12) -0.0115(12)
C1 0.0437(17) 0.0245(14) 0.0335(15) -0.0053(12) -0.0150(13) -0.0022(12)
C2 0.0464(19) 0.0306(16) 0.0436(18) -0.0157(14) -0.0163(15) 0.0076(13)
C3 0.0389(17) 0.0371(17) 0.0399(17) -0.0170(14) -0.0094(14) 0.0073(13)
C4 0.0408(17) 0.0295(15) 0.0274(14) -0.0062(12) -0.0071(13) -0.0006(12)
C5 0.0379(16) 0.0242(14) 0.0285(14) -0.0067(11) -0.0087(12) 0.0018(11)
C6 0.0350(15) 0.0275(14) 0.0286(14) -0.0084(12) -0.0093(12) 0.0009(11)
C7 0.0359(16) 0.0320(15) 0.0297(15) -0.0090(12) -0.0061(12) -0.0016(12)
C8 0.0373(16) 0.0379(17) 0.0347(16) -0.0166(14) -0.0098(13) 0.0060(13)
C9 0.0383(18) 0.056(2) 0.0442(19) -0.0282(17) -0.0095(15) 0.0054(15)
C10 0.0397(19) 0.078(3) 0.056(2) -0.041(2) -0.0193(17) 0.0163(18)
C11 0.055(2) 0.066(3) 0.048(2) -0.031(2) -0.0264(18) 0.0258(19)
C12 0.056(2) 0.0416(18) 0.0387(18) -0.0183(15) -0.0196(16) 0.0166(16)
C13 0.0427(18) 0.0340(16) 0.0332(16) -0.0146(13) -0.0131(13) 0.0108(13)
C14 0.0403(17) 0.0241(14) 0.0318(15) -0.0053(12) -0.0103(13) 0.0046(12)
C15 0.0373(16) 0.0286(15) 0.0356(16) -0.0104(13) -0.0122(13) 0.0072(12)
C16 0.0477(19) 0.0296(16) 0.048(2) -0.0146(14) -0.0144(16) 0.0048(14)
C17 0.053(2) 0.044(2) 0.057(2) -0.0291(18) -0.0184(18) 0.0053(16)
C18 0.051(2) 0.059(2) 0.044(2) -0.0292(18) -0.0136(16) 0.0070(17)
C19 0.0431(18) 0.0455(19) 0.0334(16) -0.0147(14) -0.0082(14) 0.0005(14)
C20 0.0343(15) 0.0321(15) 0.0328(15) -0.0110(12) -0.0094(12) 0.0040(12)
C21 0.0339(16) 0.0372(16) 0.0322(16) -0.0107(13) -0.0074(13) 0.0029(13)
C22 0.0317(15) 0.0344(16) 0.0296(15) -0.0095(12) -0.0063(12) 0.0021(12)
C23 0.0356(16) 0.0332(16) 0.0331(16) -0.0123(13) -0.0072(13) -0.0009(12)
C24 0.0366(16) 0.0391(17) 0.0294(15) -0.0130(13) -0.0055(12) -0.0019(13)
C25 0.0332(15) 0.0353(16) 0.0343(16) -0.0101(13) -0.0079(13) -0.0026(12)
C26 0.0487(19) 0.0326(16) 0.0383(17) -0.0155(14) -0.0106(14) 0.0001(14)
C27 0.0455(18) 0.0381(17) 0.0319(16) -0.0162(14) -0.0072(14) 0.0029(14)
C28 0.0424(18) 0.0399(18) 0.0350(17) -0.0079(14) -0.0080(14) -0.0105(14)
C29 0.064(2) 0.046(2) 0.042(2) -0.0040(16) -0.0130(18) -0.0227(18)
C30 0.0458(18) 0.0284(15) 0.0361(16) -0.0125(13) -0.0120(14) -0.0002(13)
C31 0.0420(17) 0.0248(14) 0.0331(15) -0.0105(12) -0.0111(13) 0.0006(12)
C32 0.0484(19) 0.0332(16) 0.0377(17) -0.0166(14) -0.0141(14) -0.0010(13)
C33 0.0483(19) 0.0336(16) 0.0314(15) -0.0121(13) -0.0129(14) -0.0005(13)
C34 0.0365(16) 0.0290(15) 0.0301(15) -0.0100(12) -0.0075(12) -0.0003(12)
C35 0.0429(17) 0.0328(16) 0.0343(16) -0.0123(13) -0.0121(13) -0.0043(13)
C36 0.0439(18) 0.0321(16) 0.0330(16) -0.0104(13) -0.0143(13) -0.0006(13)
C37 0.0448(18) 0.0371(17) 0.0316(16) -0.0092(13) -0.0084(14) 0.0016(14)
C38 0.057(2) 0.0386(19) 0.0421(19) -0.0041(15) -0.0133(17) -0.0045(16)
O7 0.113(3) 0.099(3) 0.094(3) -0.042(2) -0.047(2) -0.033(2)
S1 0.0457(11) 0.112(2) 0.0887(16) -0.0785(16) -0.0241(10) 0.0108(11)
S1' 0.114(3) 0.227(5) 0.242(6) -0.212(5) -0.137(4) 0.119(4)

loop_
_atom_type_symbol
_atom_type_description
_atom_type_scat_dispersion_real
_atom_type_scat_dispersion_imag
_atom_type_scat_source
C C 0.0033 0.0016 'International Tables Vol C Tables 4.2.6.8 and 6.1.1.4'
H H 0.0000 0.0000 'International Tables Vol C Tables 4.2.6.8 and 6.1.1.4'
N N 0.0061 0.0033 'International Tables Vol C Tables 4.2.6.8 and 6.1.1.4'
O O 0.0106 0.0060 'International Tables Vol C Tables 4.2.6.8 and 6.1.1.4'
S S 0.1246 0.1234 'International Tables Vol C Tables 4.2.6.8 and 6.1.1.4'

loop_
_geom_angle_atom_site_label_1
_geom_angle_atom_site_label_2
_geom_angle_atom_site_label_3
_geom_angle
C30 O1 C1 116.3(3)
C21 O3 C4 116.1(2)
C37 N1 C34 128.4(3)
C28 N2 C25 126.2(3)
C6 C1 C2 121.4(3)
C6 C1 O1 120.4(3)
C2 C1 O1 118.2(3)
C3 C2 C1 119.2(3)
C2 C3 C4 119.7(3)
C5 C4 C3 121.1(3)
C5 C4 O3 121.1(3)
C3 C4 O3 117.7(3)
C4 C5 C6 119.4(3)
C4 C5 C14 127.8(3)
C6 C5 C14 112.8(3)
C1 C6 C5 119.2(3)
C1 C6 C7 127.4(3)
C5 C6 C7 113.4(3)
C6 C7 C20 106.1(3)
C6 C7 C8 105.7(2)
C20 C7 C8 105.2(3)
C9 C8 C13 120.4(3)
C9 C8 C7 126.7(3)
C13 C8 C7 112.9(3)
C8 C9 C10 119.0(4)
C11 C10 C9 120.4(4)
C10 C11 C12 120.5(3)
C13 C12 C11 119.4(4)
C12 C13 C8 120.2(3)
C12 C13 C14 126.9(3)
C8 C13 C14 112.9(3)
C13 C14 C15 105.6(3)
C13 C14 C5 106.0(3)
C15 C14 C5 105.8(2)
C16 C15 C20 120.4(3)
C16 C15 C14 126.7(3)
C20 C15 C14 113.0(3)
C15 C16 C17 119.3(3)
C18 C17 C16 120.4(3)
C17 C18 C19 120.6(3)
C20 C19 C18 119.0(3)
C19 C20 C15 120.3(3)
C19 C20 C7 126.5(3)
C15 C20 C7 113.2(3)
O4 C21 O3 123.2(3)
O4 C21 C22 125.0(3)
O3 C21 C22 111.7(3)
C27 C22 C23 119.2(3)
C27 C22 C21 118.3(3)
C23 C22 C21 122.6(3)
C24 C23 C22 120.3(3)
C25 C24 C23 119.9(3)
C26 C25 C24 119.7(3)
C26 C25 N2 117.8(3)
C24 C25 N2 122.4(3)
C27 C26 C25 120.4(3)
C26 C27 C22 120.3(3)
O6 C28 N2 123.5(3)
O6 C28 C29 121.2(3)
N2 C28 C29 115.3(3)
O2 C30 O1 122.3(3)
O2 C30 C31 125.4(3)
O1 C30 C31 112.2(3)
C36 C31 C32 119.3(3)
C36 C31 C30 122.0(3)
C32 C31 C30 118.7(3)
C33 C32 C31 121.3(3)
C32 C33 C34 119.0(3)
C33 C34 C35 119.6(3)
C33 C34 N1 124.2(3)
C35 C34 N1 116.2(3)
C36 C35 C34 120.7(3)
C35 C36 C31 120.0(3)
O5 C37 N1 123.6(3)
O5 C37 C38 122.2(3)
N1 C37 C38 114.2(3)
S1' O7 S1 48.7(2)
O7 S1 C39 116(2)
O7 S1 C40 105.7(4)
C39 S1 C40 72(2)
O7 S1' C40' 151.0(6)
O7 S1' C39' 103.8(5)
C40' S1' C39' 84.7(5)

loop_
_geom_bond_atom_site_label_1
_geom_bond_atom_site_label_2
_geom_bond_distance
O1 C30 1.365(4)
O1 C1 1.408(4)
O2 C30 1.203(4)
O3 C21 1.363(4)
O3 C4 1.410(4)
O4 C21 1.204(4)
O5 C37 1.217(5)
O6 C28 1.229(4)
N1 C37 1.368(4)
N1 C34 1.405(4)
N2 C28 1.351(4)
N2 C25 1.410(4)
C1 C6 1.376(4)
C1 C2 1.386(5)
C2 C3 1.384(5)
C3 C4 1.384(4)
C4 C5 1.377(4)
C5 C6 1.399(4)
C5 C14 1.525(4)
C6 C7 1.521(4)
C7 C20 1.524(5)
C7 C8 1.528(4)
C8 C9 1.378(5)
C8 C13 1.407(5)
C9 C10 1.400(6)
C10 C11 1.383(6)
C11 C12 1.390(6)
C12 C13 1.380(5)
C13 C14 1.524(5)
C14 C15 1.524(5)
C15 C16 1.378(5)
C15 C20 1.400(4)
C16 C17 1.391(5)
C17 C18 1.382(6)
C18 C19 1.392(5)
C19 C20 1.382(5)
C21 C22 1.478(4)
C22 C27 1.390(5)
C22 C23 1.393(4)
C23 C24 1.387(4)
C24 C25 1.387(5)
C25 C26 1.386(5)
C26 C27 1.379(5)
C28 C29 1.501(5)
C30 C31 1.477(4)
C31 C36 1.385(5)
C31 C32 1.390(5)
C32 C33 1.387(5)
C33 C34 1.394(5)
C34 C35 1.397(4)
C35 C36 1.380(4)
C37 C38 1.512(5)
O7 S1' 1.361(4)
O7 S1 1.664(5)
S1 C39 1.76(4)
S1 C40 1.791(11)
S1' C40' 1.532(8)
S1' C39' 1.830(12)
